data_2311880
loop_
_publ_author_name
'Bouchene, Rafika'
'Daran, Jean Claude'
'Merazig, Hocine'
'Manoury, Eric'
'Bouacida, Sofiane'

_publ_section_title
;
 Selective synthesis of (3-ferrocenylprop-2-en-1-yl)triphenylphosphonium
 iodide: crystal structure determination of two polymorphs.
;
_journal_coeditor_code KU3195
_journal_issue 'Pt 5'
_journal_name_full 'Acta crystallographica. Section C, Structural chemistry'
_journal_page_first 376
_journal_page_last 381
_journal_paper_doi 10.1107/S2053229617004867
_journal_volume 73
_journal_year 2017
_chemical_formula_iupac '[Fe(C5 H5)(C26 H23 P)] , I'
_chemical_formula_moiety 'C31 H28 Fe P, I'
_chemical_formula_sum 'C31 H28 Fe I P'
_chemical_formula_weight 614.25
_chemical_name_systematic
;
(3-Ferrocenylprop-2-en-1-yl)triphenylphosphonium iodide
;
_space_group_IT_number 2
_space_group_name_Hall '-P 1'
_space_group_name_H-M_alt 'P -1'
_symmetry_cell_setting triclinic
_symmetry_space_group_name_Hall '-P 1'
_symmetry_space_group_name_H-M 'P -1'
_atom_sites_solution_hydrogens geom
_atom_sites_solution_primary direct
_atom_sites_solution_secondary difmap
_cell_angle_alpha 99.255(6)
_cell_angle_beta 100.973(5)
_cell_angle_gamma 111.584(5)
_cell_formula_units_Z 2
_cell_length_a 10.6203(12)
_cell_length_b 11.8441(13)
_cell_length_c 12.3126(13)
_cell_measurement_reflns_used 9951
_cell_measurement_temperature 150(2)
_cell_measurement_theta_max 30.43
_cell_measurement_theta_min 2.37
_cell_volume 1367.9(3)
_computing_cell_refinement
;
APEX2 (Bruker, 2011)
;
_computing_data_collection
;
APEX2 (Bruker, 2011)
;
_computing_data_reduction
;
APEX2 (Bruker, 2011)
;
_computing_molecular_graphics
;
ORTEP-3 for Windows (Farrugia,1997), DIAMOND (Brandenburg & Berndt,
2001)
;
_computing_publication_material
;
WinGX (Farrugia, 2012)
;
_computing_structure_refinement
;
SHELXL97 (Sheldrick, 2008)
;
_computing_structure_solution
;
SIR-2002 (Burla <i>et al.</i>,  2005)
;
_diffrn_ambient_temperature 150(2)
_diffrn_measured_fraction_theta_full 0.993
_diffrn_measured_fraction_theta_max 0.993
_diffrn_measurement_device_type 'Bruker APEXII'
_diffrn_measurement_method 'CCD rotation images, thick slices'
_diffrn_radiation_monochromator graphite
_diffrn_radiation_source 'fine-focus sealed tube'
_diffrn_radiation_type MoK\a
_diffrn_radiation_wavelength 0.71073
_diffrn_reflns_av_R_equivalents 0.0234
_diffrn_reflns_limit_h_max 12
_diffrn_reflns_limit_h_min -12
_diffrn_reflns_limit_k_max 14
_diffrn_reflns_limit_k_min -14
_diffrn_reflns_limit_l_max 14
_diffrn_reflns_limit_l_min -14
_diffrn_reflns_number 15904
_diffrn_reflns_theta_full 25
_diffrn_reflns_theta_max 25.03
_diffrn_reflns_theta_min 2.37
_exptl_absorpt_coefficient_mu 1.755
_exptl_absorpt_correction_T_max 0.7461
_exptl_absorpt_correction_T_min 0.6261
_exptl_absorpt_correction_type multi-scan
_exptl_absorpt_process_details
;
(SADABS; Sheldrick, 2003)
;
_exptl_crystal_colour yellow
_exptl_crystal_density_diffrn 1.491
_exptl_crystal_density_method 'not measured'
_exptl_crystal_description prism
_exptl_crystal_F_000 616
_exptl_crystal_size_max 0.15
_exptl_crystal_size_mid 0.13
_exptl_crystal_size_min 0.12
_refine_diff_density_max 1.282
_refine_diff_density_min -0.56
_refine_ls_extinction_method none
_refine_ls_goodness_of_fit_ref 1.153
_refine_ls_hydrogen_treatment constr
_refine_ls_matrix_type full
_refine_ls_number_parameters 307
_refine_ls_number_reflns 4796
_refine_ls_number_restraints 0
_refine_ls_restrained_S_all 1.153
_refine_ls_R_factor_all 0.0438
_refine_ls_R_factor_gt 0.0331
_refine_ls_shift/su_max 0.001
_refine_ls_shift/su_mean 0
_refine_ls_structure_factor_coef Fsqd
_refine_ls_weighting_details 'w = 1/[\s^2^(Fo^2^)+(0.0000P)^2^+4.8514P] where P=(Fo^2^+2Fc^2^)/3'
_refine_ls_weighting_scheme calc
_refine_ls_wR_factor_gt 0.0681
_refine_ls_wR_factor_ref 0.0776
_reflns_number_gt 4193
_reflns_number_total 4796
_reflns_threshold_expression I>2\s(I)
_cod_data_source_file ku3195sup1.cif
_cod_data_source_block I
_cod_database_code 2311880

loop_
_symmetry_equiv_pos_as_xyz
'x, y, z'
'-x, -y, -z'

loop_
_atom_site_type_symbol
_atom_site_label
_atom_site_fract_x
_atom_site_fract_y
_atom_site_fract_z
_atom_site_U_iso_or_equiv
_atom_site_adp_type
_atom_site_calc_flag
_atom_site_refinement_flags
_atom_site_occupancy
_atom_site_symmetry_multiplicity
C C1 -0.0433(4) 0.3128(4) 0.1616(3) 0.0283(8) Uani d . 1 1
C C2 -0.1088(4) 0.3109(4) 0.2528(4) 0.0346(9) Uani d . 1 1
H H2 -0.1064 0.2646 0.3069 0.041 Uiso calc R 1 1
C C3 -0.1786(4) 0.3928(4) 0.2459(5) 0.0480(13) Uani d . 1 1
H H3 -0.2316 0.4074 0.2941 0.058 Uiso calc R 1 1
C C4 -0.1549(5) 0.4483(4) 0.1550(5) 0.0509(14) Uani d . 1 1
H H4 -0.1876 0.5062 0.1331 0.061 Uiso calc R 1 1
C C5 -0.0710(5) 0.3988(4) 0.1026(4) 0.0410(11) Uani d . 1 1
H H5 -0.0394 0.4194 0.04 0.049 Uiso calc R 1 1
C C6 0.1038(5) 0.6397(6) 0.4064(6) 0.0667(18) Uani d . 1 1
H H6 0.0485 0.6648 0.4462 0.08 Uiso calc R 1 1
C C7 0.1417(5) 0.6789(5) 0.3118(6) 0.0654(18) Uani d . 1 1
H H7 0.1156 0.7344 0.2776 0.079 Uiso calc R 1 1
C C8 0.2263(5) 0.6200(5) 0.2769(5) 0.0531(13) Uani d . 1 1
H H8 0.2664 0.6303 0.2163 0.064 Uiso calc R 1 1
C C9 0.2394(4) 0.5424(5) 0.3504(4) 0.0467(12) Uani d . 1 1
H H9 0.2887 0.4919 0.3464 0.056 Uiso calc R 1 1
C C10 0.1640(5) 0.5556(6) 0.4311(5) 0.0582(15) Uani d . 1 1
H H10 0.1556 0.5157 0.4902 0.07 Uiso calc R 1 1
C C11 0.0416(4) 0.2459(4) 0.1316(3) 0.0267(8) Uani d . 1 1
H H11 0.0986 0.2771 0.0852 0.032 Uiso calc R 1 1
C C12 0.0459(4) 0.1458(4) 0.1633(3) 0.0252(8) Uani d . 1 1
H H12 -0.0083 0.1139 0.2112 0.03 Uiso calc R 1 1
C C13 0.1342(4) 0.0808(4) 0.1257(3) 0.0236(8) Uani d . 1 1
H H13A 0.1517 0.0991 0.0547 0.028 Uiso calc R 1 1
H H13B 0.0813 -0.0092 0.1106 0.028 Uiso calc R 1 1
C C21 0.2747(4) 0.0983(3) 0.3639(3) 0.0246(8) Uani d . 1 1
C C22 0.3166(5) 0.0135(4) 0.4089(3) 0.0373(10) Uani d . 1 1
H H22 0.3605 -0.0279 0.37 0.045 Uiso calc R 1 1
C C23 0.2928(5) -0.0096(5) 0.5128(4) 0.0447(11) Uani d . 1 1
H H23 0.3192 -0.0673 0.5428 0.054 Uiso calc R 1 1
C C24 0.2291(5) 0.0549(4) 0.5705(4) 0.0458(12) Uani d . 1 1
H H24 0.2145 0.0411 0.6403 0.055 Uiso calc R 1 1
C C25 0.1874(5) 0.1390(4) 0.5260(4) 0.0393(10) Uani d . 1 1
H H25 0.1434 0.1803 0.565 0.047 Uiso calc R 1 1
C C26 0.2105(4) 0.1622(4) 0.4236(3) 0.0330(9) Uani d . 1 1
H H26 0.1836 0.22 0.3943 0.04 Uiso calc R 1 1
C C31 0.3876(4) 0.0333(3) 0.1754(3) 0.0209(7) Uani d . 1 1
C C32 0.5333(4) 0.0864(4) 0.1918(4) 0.0337(9) Uani d . 1 1
H H32 0.5854 0.1712 0.2278 0.04 Uiso calc R 1 1
C C33 0.6002(4) 0.0134(4) 0.1549(4) 0.0376(10) Uani d . 1 1
H H33 0.697 0.0494 0.1654 0.045 Uiso calc R 1 1
C C34 0.5243(4) -0.1120(4) 0.1027(3) 0.0372(10) Uani d . 1 1
H H34 0.5699 -0.1613 0.0793 0.045 Uiso calc R 1 1
C C35 0.3801(5) -0.1647(4) 0.0850(4) 0.0388(10) Uani d . 1 1
H H35 0.3288 -0.2493 0.0484 0.047 Uiso calc R 1 1
C C36 0.3107(4) -0.0931(4) 0.1211(3) 0.0326(9) Uani d . 1 1
H H36 0.2136 -0.1294 0.109 0.039 Uiso calc R 1 1
C C41 0.4074(4) 0.2904(3) 0.2498(3) 0.0218(7) Uani d . 1 1
C C42 0.4069(4) 0.3421(4) 0.1553(3) 0.0296(9) Uani d . 1 1
H H42 0.3521 0.2917 0.0829 0.036 Uiso calc R 1 1
C C43 0.4875(4) 0.4678(4) 0.1696(4) 0.0343(9) Uani d . 1 1
H H43 0.487 0.5018 0.1066 0.041 Uiso calc R 1 1
C C44 0.5697(4) 0.5442(4) 0.2775(4) 0.0325(9) Uani d . 1 1
H H44 0.6233 0.6291 0.287 0.039 Uiso calc R 1 1
C C45 0.5707(4) 0.4926(4) 0.3701(3) 0.0302(9) Uani d . 1 1
H H45 0.6256 0.5435 0.4423 0.036 Uiso calc R 1 1
C C46 0.4914(4) 0.3665(4) 0.3578(3) 0.0244(8) Uani d . 1 1
H H46 0.4941 0.3328 0.4209 0.029 Uiso calc R 1 1
P P1 0.30112(9) 0.12593(9) 0.22908(8) 0.0202(2) Uani d . 1 1
Fe Fe1 0.03261(6) 0.48883(5) 0.26937(5) 0.03260(15) Uani d . 1 1
I I1 0.15066(3) 0.20933(3) 0.83998(2) 0.03103(9) Uani d . 1 1

loop_
_atom_site_aniso_label
_atom_site_aniso_U_11
_atom_site_aniso_U_22
_atom_site_aniso_U_33
_atom_site_aniso_U_12
_atom_site_aniso_U_13
_atom_site_aniso_U_23
C1 0.0212(18) 0.027(2) 0.034(2) 0.0095(16) 0.0056(16) 0.0056(17)
C2 0.024(2) 0.031(2) 0.048(3) 0.0088(17) 0.0148(18) 0.0076(19)
C3 0.021(2) 0.035(3) 0.075(4) 0.0096(19) 0.010(2) -0.010(2)
C4 0.031(2) 0.030(2) 0.079(4) 0.017(2) -0.011(2) 0.000(2)
C5 0.036(2) 0.035(2) 0.045(3) 0.014(2) -0.003(2) 0.010(2)
C6 0.033(3) 0.058(4) 0.083(4) 0.017(3) -0.001(3) -0.027(3)
C7 0.042(3) 0.024(3) 0.107(5) 0.010(2) -0.013(3) 0.002(3)
C8 0.032(2) 0.043(3) 0.067(3) 0.000(2) 0.007(2) 0.012(3)
C9 0.024(2) 0.050(3) 0.059(3) 0.016(2) 0.002(2) 0.007(2)
C10 0.034(3) 0.072(4) 0.046(3) 0.008(3) 0.001(2) 0.001(3)
C11 0.0236(19) 0.031(2) 0.0255(19) 0.0123(17) 0.0078(15) 0.0043(16)
C12 0.0160(17) 0.032(2) 0.0254(19) 0.0097(16) 0.0047(15) 0.0029(16)
C13 0.0192(18) 0.028(2) 0.0217(18) 0.0104(16) 0.0039(14) 0.0005(15)
C21 0.0234(18) 0.0225(19) 0.0214(18) 0.0039(15) 0.0062(15) 0.0018(15)
C22 0.049(3) 0.038(2) 0.026(2) 0.021(2) 0.0111(19) 0.0050(18)
C23 0.062(3) 0.043(3) 0.030(2) 0.022(2) 0.012(2) 0.012(2)
C24 0.058(3) 0.044(3) 0.027(2) 0.007(2) 0.019(2) 0.010(2)
C25 0.038(2) 0.048(3) 0.029(2) 0.015(2) 0.0152(19) 0.001(2)
C26 0.029(2) 0.036(2) 0.030(2) 0.0113(18) 0.0094(17) -0.0016(18)
C31 0.0229(18) 0.0255(19) 0.0169(17) 0.0121(15) 0.0060(14) 0.0063(14)
C32 0.025(2) 0.036(2) 0.039(2) 0.0127(18) 0.0074(17) 0.0047(19)
C33 0.025(2) 0.051(3) 0.041(2) 0.020(2) 0.0112(18) 0.007(2)
C34 0.040(2) 0.050(3) 0.031(2) 0.033(2) 0.0074(18) 0.003(2)
C35 0.041(2) 0.033(2) 0.041(2) 0.020(2) 0.005(2) -0.0030(19)
C36 0.026(2) 0.034(2) 0.035(2) 0.0140(18) 0.0050(17) -0.0004(18)
C41 0.0171(17) 0.0252(19) 0.0226(18) 0.0087(15) 0.0069(14) 0.0026(15)
C42 0.029(2) 0.032(2) 0.0242(19) 0.0097(17) 0.0081(16) 0.0043(17)
C43 0.039(2) 0.035(2) 0.033(2) 0.0142(19) 0.0167(18) 0.0155(19)
C44 0.025(2) 0.026(2) 0.043(2) 0.0046(17) 0.0157(18) 0.0044(18)
C45 0.0231(19) 0.033(2) 0.030(2) 0.0106(17) 0.0060(16) -0.0018(17)
C46 0.0184(17) 0.029(2) 0.0263(19) 0.0117(16) 0.0060(15) 0.0048(16)
P1 0.0182(4) 0.0231(5) 0.0192(4) 0.0090(4) 0.0061(4) 0.0029(4)
Fe1 0.0205(3) 0.0273(3) 0.0460(4) 0.0113(2) 0.0032(2) 0.0021(3)
I1 0.03366(15) 0.03771(16) 0.02755(14) 0.01734(12) 0.01290(11) 0.01189(11)

loop_
_atom_type_symbol
_atom_type_description
_atom_type_scat_dispersion_real
_atom_type_scat_dispersion_imag
_atom_type_scat_source
C C 0.0033 0.0016 'International Tables Vol C Tables 4.2.6.8 and 6.1.1.4'
H H 0 0 'International Tables Vol C Tables 4.2.6.8 and 6.1.1.4'
P P 0.1023 0.0942 'International Tables Vol C Tables 4.2.6.8 and 6.1.1.4'
Fe Fe 0.3463 0.8444 'International Tables Vol C Tables 4.2.6.8 and 6.1.1.4'
I I -0.4742 1.8119 'International Tables Vol C Tables 4.2.6.8 and 6.1.1.4'
O O 0.0106 0.006 'International Tables Vol C Tables 4.2.6.8 and 6.1.1.4'

loop_
_geom_angle_atom_site_label_1
_geom_angle_atom_site_label_2
_geom_angle_atom_site_label_3
_geom_angle
C2 C1 C5 107.0(4)
C2 C1 C11 129.2(4)
C5 C1 C11 123.8(4)
C2 C1 Fe1 68.9(2)
C5 C1 Fe1 68.8(2)
C11 C1 Fe1 125.7(3)
C3 C2 C1 107.5(4)
C3 C2 Fe1 69.8(2)
C1 C2 Fe1 70.2(2)
C3 C2 H2 126.3
C1 C2 H2 126.3
Fe1 C2 H2 125.3
C4 C3 C2 109.5(4)
C4 C3 Fe1 70.1(3)
C2 C3 Fe1 69.4(2)
C4 C3 H3 125.3
C2 C3 H3 125.3
Fe1 C3 H3 126.9
C3 C4 C5 106.9(4)
C3 C4 Fe1 69.8(3)
C5 C4 Fe1 69.0(2)
C3 C4 H4 126.5
C5 C4 H4 126.5
Fe1 C4 H4 126.2
C4 C5 C1 109.1(4)
C4 C5 Fe1 70.0(3)
C1 C5 Fe1 70.5(2)
C4 C5 H5 125.5
C1 C5 H5 125.5
Fe1 C5 H5 125.6
C7 C6 C10 108.1(5)
C7 C6 Fe1 69.9(3)
C10 C6 Fe1 69.8(3)
C7 C6 H6 125.9
C10 C6 H6 125.9
Fe1 C6 H6 125.9
C6 C7 C8 108.4(5)
C6 C7 Fe1 70.0(3)
C8 C7 Fe1 70.0(3)
C6 C7 H7 125.8
C8 C7 H7 125.8
Fe1 C7 H7 125.7
C9 C8 C7 107.9(5)
C9 C8 Fe1 69.5(3)
C7 C8 Fe1 69.5(3)
C9 C8 H8 126.1
C7 C8 H8 126.1
Fe1 C8 H8 126.5
C8 C9 C10 107.5(5)
C8 C9 Fe1 70.0(3)
C10 C9 Fe1 69.7(3)
C8 C9 H9 126.2
C10 C9 H9 126.2
Fe1 C9 H9 125.6
C6 C10 C9 108.1(5)
C6 C10 Fe1 69.8(3)
C9 C10 Fe1 69.7(3)
C6 C10 H10 125.9
C9 C10 H10 125.9
Fe1 C10 H10 126.1
C12 C11 C1 126.9(4)
C12 C11 H11 116.5
C1 C11 H11 116.5
C11 C12 C13 123.4(4)
C11 C12 H12 118.3
C13 C12 H12 118.3
C12 C13 P1 114.0(2)
C12 C13 H13A 108.8
P1 C13 H13A 108.8
C12 C13 H13B 108.8
P1 C13 H13B 108.8
H13A C13 H13B 107.7
C22 C21 C26 120.0(4)
C22 C21 P1 120.3(3)
C26 C21 P1 119.7(3)
C21 C22 C23 119.9(4)
C21 C22 H22 120
C23 C22 H22 120
C24 C23 C22 119.2(4)
C24 C23 H23 120.4
C22 C23 H23 120.4
C25 C24 C23 120.9(4)
C25 C24 H24 119.5
C23 C24 H24 119.5
C24 C25 C26 120.2(4)
C24 C25 H25 119.9
C26 C25 H25 119.9
C25 C26 C21 119.8(4)
C25 C26 H26 120.1
C21 C26 H26 120.1
C36 C31 C32 119.5(3)
C36 C31 P1 120.0(3)
C32 C31 P1 120.4(3)
C33 C32 C31 120.2(4)
C33 C32 H32 119.9
C31 C32 H32 119.9
C34 C33 C32 120.3(4)
C34 C33 H33 119.9
C32 C33 H33 119.9
C33 C34 C35 119.8(4)
C33 C34 H34 120.1
C35 C34 H34 120.1
C34 C35 C36 120.9(4)
C34 C35 H35 119.5
C36 C35 H35 119.5
C35 C36 C31 119.3(4)
C35 C36 H36 120.4
C31 C36 H36 120.4
C46 C41 C42 119.5(3)
C46 C41 P1 121.3(3)
C42 C41 P1 119.2(3)
C43 C42 C41 120.0(4)
C43 C42 H42 120
C41 C42 H42 120
C42 C43 C44 120.6(4)
C42 C43 H43 119.7
C44 C43 H43 119.7
C45 C44 C43 119.3(4)
C45 C44 H44 120.4
C43 C44 H44 120.4
C44 C45 C46 121.2(4)
C44 C45 H45 119.4
C46 C45 H45 119.4
C45 C46 C41 119.5(4)
C45 C46 H46 120.3
C41 C46 H46 120.3
C21 P1 C31 109.29(17)
C21 P1 C41 108.83(17)
C31 P1 C41 110.27(16)
C21 P1 C13 110.54(17)
C31 P1 C13 108.26(16)
C41 P1 C13 109.64(17)
C5 Fe1 C2 68.55(19)
C5 Fe1 C6 151.7(2)
C2 Fe1 C6 127.5(2)
C5 Fe1 C7 118.6(2)
C2 Fe1 C7 164.5(2)
C6 Fe1 C7 40.0(3)
C5 Fe1 C10 166.5(2)
C2 Fe1 C10 108.6(2)
C6 Fe1 C10 40.4(2)
C7 Fe1 C10 67.7(3)
C5 Fe1 C9 128.4(2)
C2 Fe1 C9 119.65(19)
C6 Fe1 C9 68.1(2)
C7 Fe1 C9 68.1(2)
C10 Fe1 C9 40.6(2)
C5 Fe1 C3 67.8(2)
C2 Fe1 C3 40.85(17)
C6 Fe1 C3 107.8(2)
C7 Fe1 C3 126.5(2)
C10 Fe1 C3 119.3(2)
C9 Fe1 C3 153.6(2)
C5 Fe1 C8 108.5(2)
C2 Fe1 C8 153.77(19)
C6 Fe1 C8 67.7(2)
C7 Fe1 C8 40.4(2)
C10 Fe1 C8 67.8(2)
C9 Fe1 C8 40.5(2)
C3 Fe1 C8 164.2(2)
C5 Fe1 C4 40.91(19)
C2 Fe1 C4 68.82(19)
C6 Fe1 C4 117.4(2)
C7 Fe1 C4 106.9(2)
C10 Fe1 C4 151.6(2)
C9 Fe1 C4 165.6(2)
C3 Fe1 C4 40.1(2)
C8 Fe1 C4 127.1(2)
C5 Fe1 C1 40.76(16)
C2 Fe1 C1 40.85(16)
C6 Fe1 C1 165.9(3)
C7 Fe1 C1 153.1(2)
C10 Fe1 C1 128.6(2)
C9 Fe1 C1 109.03(18)
C3 Fe1 C1 68.29(16)
C8 Fe1 C1 119.72(19)
C4 Fe1 C1 68.94(17)

loop_
_geom_bond_atom_site_label_1
_geom_bond_atom_site_label_2
_geom_bond_distance
C1 C2 1.429(6)
C1 C5 1.424(6)
C1 C11 1.461(5)
C1 Fe1 2.056(4)
C2 C3 1.425(6)
C2 Fe1 2.039(4)
C2 H2 0.93
C3 C4 1.403(8)
C3 Fe1 2.044(4)
C3 H3 0.93
C4 C5 1.426(7)
C4 Fe1 2.047(4)
C4 H4 0.93
C5 Fe1 2.033(4)
C5 H5 0.93
C6 C7 1.396(9)
C6 C10 1.408(8)
C6 Fe1 2.040(5)
C6 H6 0.93
C7 C8 1.412(8)
C7 Fe1 2.038(5)
C7 H7 0.93
C8 C9 1.412(7)
C8 Fe1 2.045(5)
C8 H8 0.93
C9 C10 1.414(7)
C9 Fe1 2.039(4)
C9 H9 0.93
C10 Fe1 2.040(5)
C10 H10 0.93
C11 C12 1.319(5)
C11 H11 0.93
C12 C13 1.506(5)
C12 H12 0.93
C13 P1 1.809(3)
C13 H13A 0.97
C13 H13B 0.97
C21 C22 1.388(6)
C21 C26 1.404(5)
C21 P1 1.797(4)
C22 C23 1.400(6)
C22 H22 0.93
C23 C24 1.391(7)
C23 H23 0.93
C24 C25 1.378(7)
C24 H24 0.93
C25 C26 1.379(6)
C25 H25 0.93
C26 H26 0.93
C31 C36 1.388(5)
C31 C32 1.398(5)
C31 P1 1.796(3)
C32 C33 1.381(6)
C32 H32 0.93
C33 C34 1.372(6)
C33 H33 0.93
C34 C35 1.382(6)
C34 H34 0.93
C35 C36 1.386(5)
C35 H35 0.93
C36 H36 0.93
C41 C46 1.396(5)
C41 C42 1.399(5)
C41 P1 1.802(4)
C42 C43 1.379(6)
C42 H42 0.93
C43 C44 1.391(6)
C43 H43 0.93
C44 C45 1.377(6)
C44 H44 0.93
C45 C46 1.384(6)
C45 H45 0.93
C46 H46 0.93

loop_
_geom_torsion_atom_site_label_1
_geom_torsion_atom_site_label_2
_geom_torsion_atom_site_label_3
_geom_torsion_atom_site_label_4
_geom_torsion
C5 C1 C2 C3 1.6(4)
C11 C1 C2 C3 179.6(4)
Fe1 C1 C2 C3 60.1(3)
C5 C1 C2 Fe1 -58.4(3)
C11 C1 C2 Fe1 119.5(4)
C1 C2 C3 C4 -1.7(5)
Fe1 C2 C3 C4 58.7(3)
C1 C2 C3 Fe1 -60.4(3)
C2 C3 C4 C5 1.0(5)
Fe1 C3 C4 C5 59.3(3)
C2 C3 C4 Fe1 -58.3(3)
C3 C4 C5 C1 0.0(5)
Fe1 C4 C5 C1 59.8(3)
C3 C4 C5 Fe1 -59.8(3)
C2 C1 C5 C4 -1.1(5)
C11 C1 C5 C4 -179.1(4)
Fe1 C1 C5 C4 -59.6(3)
C2 C1 C5 Fe1 58.5(3)
C11 C1 C5 Fe1 -119.5(4)
C10 C6 C7 C8 -0.2(6)
Fe1 C6 C7 C8 -59.8(3)
C10 C6 C7 Fe1 59.6(4)
C6 C7 C8 C9 0.6(6)
Fe1 C7 C8 C9 -59.2(3)
C6 C7 C8 Fe1 59.8(4)
C7 C8 C9 C10 -0.8(5)
Fe1 C8 C9 C10 -59.9(3)
C7 C8 C9 Fe1 59.1(3)
C7 C6 C10 C9 -0.2(6)
Fe1 C6 C10 C9 59.4(3)
C7 C6 C10 Fe1 -59.6(4)
C8 C9 C10 C6 0.6(5)
Fe1 C9 C10 C6 -59.5(3)
C8 C9 C10 Fe1 60.1(3)
C2 C1 C11 C12 19.1(7)
C5 C1 C11 C12 -163.3(4)
Fe1 C1 C11 C12 109.9(4)
C1 C11 C12 C13 178.4(3)
C11 C12 C13 P1 97.6(4)
C26 C21 C22 C23 1.0(6)
P1 C21 C22 C23 -178.6(3)
C21 C22 C23 C24 -1.1(7)
C22 C23 C24 C25 1.1(7)
C23 C24 C25 C26 -1.1(7)
C24 C25 C26 C21 1.0(6)
C22 C21 C26 C25 -1.0(6)
P1 C21 C26 C25 178.6(3)
C36 C31 C32 C33 -0.4(6)
P1 C31 C32 C33 177.1(3)
C31 C32 C33 C34 -0.6(7)
C32 C33 C34 C35 1.3(7)
C33 C34 C35 C36 -1.1(7)
C34 C35 C36 C31 0.2(7)
C32 C31 C36 C35 0.6(6)
P1 C31 C36 C35 -176.9(3)
C46 C41 C42 C43 -0.8(5)
P1 C41 C42 C43 179.9(3)
C41 C42 C43 C44 -0.1(6)
C42 C43 C44 C45 0.6(6)
C43 C44 C45 C46 -0.1(6)
C44 C45 C46 C41 -0.9(5)
C42 C41 C46 C45 1.3(5)
P1 C41 C46 C45 -179.5(3)
C22 C21 P1 C31 -1.4(4)
C26 C21 P1 C31 179.0(3)
C22 C21 P1 C41 -121.9(3)
C26 C21 P1 C41 58.5(3)
C22 C21 P1 C13 117.7(3)
C26 C21 P1 C13 -61.9(3)
C36 C31 P1 C21 80.0(3)
C32 C31 P1 C21 -97.6(3)
C36 C31 P1 C41 -160.4(3)
C32 C31 P1 C41 22.0(4)
C36 C31 P1 C13 -40.5(4)
C32 C31 P1 C13 142.0(3)
C46 C41 P1 C21 20.4(3)
C42 C41 P1 C21 -160.4(3)
C46 C41 P1 C31 -99.5(3)
C42 C41 P1 C31 79.7(3)
C46 C41 P1 C13 141.4(3)
C42 C41 P1 C13 -39.4(3)
C12 C13 P1 C21 56.8(3)
C12 C13 P1 C31 176.4(3)
C12 C13 P1 C41 -63.2(3)
C4 C5 Fe1 C2 82.0(3)
C1 C5 Fe1 C2 -37.9(2)
C4 C5 Fe1 C6 -48.5(6)
C1 C5 Fe1 C6 -168.4(4)
C4 C5 Fe1 C7 -82.8(4)
C1 C5 Fe1 C7 157.3(3)
C4 C5 Fe1 C10 162.2(9)
C1 C5 Fe1 C10 42.3(10)
C4 C5 Fe1 C9 -166.5(3)
C1 C5 Fe1 C9 73.6(3)
C4 C5 Fe1 C3 37.8(3)
C1 C5 Fe1 C3 -82.1(3)
C4 C5 Fe1 C8 -125.8(3)
C1 C5 Fe1 C8 114.3(3)
C1 C5 Fe1 C4 -119.9(4)
C4 C5 Fe1 C1 119.9(4)
C3 C2 Fe1 C5 -80.4(3)
C1 C2 Fe1 C5 37.8(2)
C3 C2 Fe1 C6 72.6(4)
C1 C2 Fe1 C6 -169.2(3)
C3 C2 Fe1 C7 40.3(9)
C1 C2 Fe1 C7 158.5(8)
C3 C2 Fe1 C10 113.6(3)
C1 C2 Fe1 C10 -128.2(3)
C3 C2 Fe1 C9 156.7(3)
C1 C2 Fe1 C9 -85.1(3)
C1 C2 Fe1 C3 118.2(4)
C3 C2 Fe1 C8 -169.0(5)
C1 C2 Fe1 C8 -50.8(6)
C3 C2 Fe1 C4 -36.3(3)
C1 C2 Fe1 C4 81.9(3)
C3 C2 Fe1 C1 -118.2(4)
C7 C6 Fe1 C5 -50.2(6)
C10 C6 Fe1 C5 -169.4(4)
C7 C6 Fe1 C2 -167.1(3)
C10 C6 Fe1 C2 73.7(4)
C10 C6 Fe1 C7 -119.2(5)
C7 C6 Fe1 C10 119.2(5)
C7 C6 Fe1 C9 81.5(3)
C10 C6 Fe1 C9 -37.7(3)
C7 C6 Fe1 C3 -126.2(3)
C10 C6 Fe1 C3 114.6(4)
C7 C6 Fe1 C8 37.7(3)
C10 C6 Fe1 C8 -81.5(4)
C7 C6 Fe1 C4 -83.8(4)
C10 C6 Fe1 C4 157.0(3)
C7 C6 Fe1 C1 162.5(6)
C10 C6 Fe1 C1 43.3(9)
C6 C7 Fe1 C5 155.5(3)
C8 C7 Fe1 C5 -85.3(4)
C6 C7 Fe1 C2 41.3(9)
C8 C7 Fe1 C2 160.5(7)
C8 C7 Fe1 C6 119.2(5)
C6 C7 Fe1 C10 -37.7(3)
C8 C7 Fe1 C10 81.5(4)
C6 C7 Fe1 C9 -81.6(3)
C8 C7 Fe1 C9 37.6(3)
C6 C7 Fe1 C3 73.1(4)
C8 C7 Fe1 C3 -167.7(3)
C6 C7 Fe1 C8 -119.2(5)
C6 C7 Fe1 C4 112.7(3)
C8 C7 Fe1 C4 -128.1(4)
C6 C7 Fe1 C1 -170.7(4)
C8 C7 Fe1 C1 -51.5(6)
C6 C10 Fe1 C5 158.1(9)
C9 C10 Fe1 C5 38.8(11)
C6 C10 Fe1 C2 -126.5(4)
C9 C10 Fe1 C2 114.2(3)
C9 C10 Fe1 C6 -119.3(5)
C6 C10 Fe1 C7 37.4(3)
C9 C10 Fe1 C7 -81.9(4)
C6 C10 Fe1 C9 119.3(5)
C6 C10 Fe1 C3 -83.1(4)
C9 C10 Fe1 C3 157.6(3)
C6 C10 Fe1 C8 81.2(4)
C9 C10 Fe1 C8 -38.1(3)
C6 C10 Fe1 C4 -46.9(6)
C9 C10 Fe1 C4 -166.2(4)
C6 C10 Fe1 C1 -167.7(3)
C9 C10 Fe1 C1 73.0(4)
C8 C9 Fe1 C5 72.3(4)
C10 C9 Fe1 C5 -169.3(3)
C8 C9 Fe1 C2 157.4(3)
C10 C9 Fe1 C2 -84.2(4)
C8 C9 Fe1 C6 -80.9(4)
C10 C9 Fe1 C6 37.5(4)
C8 C9 Fe1 C7 -37.6(4)
C10 C9 Fe1 C7 80.8(4)
C8 C9 Fe1 C10 -118.4(5)
C8 C9 Fe1 C3 -166.9(4)
C10 C9 Fe1 C3 -48.5(6)
C10 C9 Fe1 C8 118.4(5)
C8 C9 Fe1 C4 34.5(9)
C10 C9 Fe1 C4 152.9(7)
C8 C9 Fe1 C1 113.8(3)
C10 C9 Fe1 C1 -127.8(3)
C4 C3 Fe1 C5 -38.5(3)
C2 C3 Fe1 C5 82.5(3)
C4 C3 Fe1 C2 -121.0(4)
C4 C3 Fe1 C6 111.7(3)
C2 C3 Fe1 C6 -127.3(3)
C4 C3 Fe1 C7 71.4(4)
C2 C3 Fe1 C7 -167.6(3)
C4 C3 Fe1 C10 154.2(3)
C2 C3 Fe1 C10 -84.8(3)
C4 C3 Fe1 C9 -171.9(4)
C2 C3 Fe1 C9 -50.9(5)
C4 C3 Fe1 C8 40.9(9)
C2 C3 Fe1 C8 161.9(7)
C2 C3 Fe1 C4 121.0(4)
C4 C3 Fe1 C1 -82.7(3)
C2 C3 Fe1 C1 38.3(3)
C9 C8 Fe1 C5 -128.0(3)
C7 C8 Fe1 C5 112.7(4)
C9 C8 Fe1 C2 -49.1(6)
C7 C8 Fe1 C2 -168.4(5)
C9 C8 Fe1 C6 81.9(4)
C7 C8 Fe1 C6 -37.3(4)
C9 C8 Fe1 C7 119.3(5)
C9 C8 Fe1 C10 38.1(3)
C7 C8 Fe1 C10 -81.1(4)
C7 C8 Fe1 C9 -119.3(5)
C9 C8 Fe1 C3 158.2(7)
C7 C8 Fe1 C3 39.0(10)
C9 C8 Fe1 C4 -169.8(3)
C7 C8 Fe1 C4 70.9(4)
C9 C8 Fe1 C1 -84.8(3)
C7 C8 Fe1 C1 155.9(3)
C3 C4 Fe1 C5 118.2(4)
C3 C4 Fe1 C2 37.0(3)
C5 C4 Fe1 C2 -81.3(3)
C3 C4 Fe1 C6 -85.3(4)
C5 C4 Fe1 C6 156.4(3)
C3 C4 Fe1 C7 -127.2(3)
C5 C4 Fe1 C7 114.5(3)
C3 C4 Fe1 C10 -53.1(6)
C5 C4 Fe1 C10 -171.4(4)
C3 C4 Fe1 C9 165.5(7)
C5 C4 Fe1 C9 47.2(9)
C5 C4 Fe1 C3 -118.2(4)
C3 C4 Fe1 C8 -167.1(3)
C5 C4 Fe1 C8 74.7(4)
C3 C4 Fe1 C1 80.9(3)
C5 C4 Fe1 C1 -37.3(3)
C2 C1 Fe1 C5 -119.1(3)
C11 C1 Fe1 C5 117.1(5)
C5 C1 Fe1 C2 119.1(3)
C11 C1 Fe1 C2 -123.9(5)
C2 C1 Fe1 C6 37.8(8)
C5 C1 Fe1 C6 156.9(7)
C11 C1 Fe1 C6 -86.0(8)
C2 C1 Fe1 C7 -167.5(4)
C5 C1 Fe1 C7 -48.4(5)
C11 C1 Fe1 C7 68.7(6)
C2 C1 Fe1 C10 72.5(3)
C5 C1 Fe1 C10 -168.4(3)
C11 C1 Fe1 C10 -51.4(4)
C2 C1 Fe1 C9 113.7(3)
C5 C1 Fe1 C9 -127.3(3)
C11 C1 Fe1 C9 -10.2(4)
C2 C1 Fe1 C3 -38.3(3)
C5 C1 Fe1 C3 80.7(3)
C11 C1 Fe1 C3 -162.2(4)
C2 C1 Fe1 C8 156.8(3)
C5 C1 Fe1 C8 -84.2(3)
C11 C1 Fe1 C8 32.9(4)
C2 C1 Fe1 C4 -81.6(3)
C5 C1 Fe1 C4 37.5(3)
C11 C1 Fe1 C4 154.6(4)
